data_7707407
loop_
_publ_author_name
'Wang, Deqiang'
'Wang, Shichun'
'Li, Tongyu'
'Heng, Yi'
'Hou, Guohua'
'Zi, Guofu'
'Walter, Marc D.'

_publ_section_title
;
 Reactivity studies involving a Lewis base supported terminal uranium
 phosphinidene metallocene
 [\h<sup>5</sup>-1,3-(Me<sub>3</sub>C)<sub>2</sub>C<sub>5</sub>H<sub>3</sub>]<sub>2</sub>U([double
 bond, length as
 m-dash]P-2,4,6-<sup>i</sup>Pr<sub>3</sub>C<sub>6</sub>H<sub>2</sub>)(OPMe<sub>3</sub>).
;
_journal_issue 24
_journal_name_full 'Dalton transactions (Cambridge, England : 2003)'
_journal_page_first 8349
_journal_page_last 8363
_journal_paper_doi 10.1039/d1dt00742d
_journal_volume 50
_journal_year 2021
_chemical_formula_moiety 'C51 H79 N O P2 U'
_chemical_formula_sum 'C51 H79 N O P2 U'
_chemical_formula_weight 1022.12
_space_group_crystal_system triclinic
_space_group_IT_number 2
_space_group_name_Hall '-P 1'
_space_group_name_H-M_alt 'P -1'
_atom_sites_solution_hydrogens geom
_audit_creation_date 2018-02-06
_audit_creation_method
;
Olex2 1.2
(compiled 2017.03.28 svn.r3405 for OlexSys, GUI svn.r5337)
;
_audit_update_record
;
2020-11-08 deposited with the CCDC.	2021-05-18 downloaded from the CCDC.
;
_cell_angle_alpha 91.5550(10)
_cell_angle_beta 101.178(2)
_cell_angle_gamma 105.644(2)
_cell_formula_units_Z 2
_cell_length_a 11.6669(3)
_cell_length_b 15.2663(3)
_cell_length_c 15.5146(2)
_cell_measurement_reflns_used 14940
_cell_measurement_temperature 100.01(10)
_cell_measurement_theta_max 73.1570
_cell_measurement_theta_min 4.8460
_cell_volume 2601.23(10)
_computing_cell_refinement 'CrysAlisPro 1.171.39.32a (Rigaku OD, 2017)'
_computing_data_collection 'CrysAlisPro 1.171.39.32a (Rigaku OD, 2017)'
_computing_data_reduction 'CrysAlisPro 1.171.39.32a (Rigaku OD, 2017)'
_computing_molecular_graphics 'Olex2 (Dolomanov et al., 2009)'
_computing_publication_material 'Olex2 (Dolomanov et al., 2009)'
_computing_structure_refinement 'ShelXL (Sheldrick, 2015)'
_diffrn_ambient_environment N~2~
_diffrn_ambient_temperature 100.01(10)
_diffrn_detector 'CCD plate'
_diffrn_detector_area_resol_mean 5.3127
_diffrn_detector_type AtlasS2
_diffrn_measured_fraction_theta_full 0.999
_diffrn_measured_fraction_theta_max 0.968
_diffrn_measurement_details
;
List of Runs (angles in degrees, time in seconds):

  # Type    Start    End  Width  t~exp~   \w     \q     \k     \f   Frames
#--------------------------------------------------------------------------
  1  \w    -21.00  22.00   1.00    1.00    --  -41.62  57.00 -30.00   43
  2  \w    -69.00  32.00   1.00    1.00    --  -41.62  57.00-180.00  101
  3  \w   -108.00 -22.00   1.00    1.00    --  -41.62 -57.00  30.00   86
  4  \w     48.00  93.00   1.00    1.00    --   41.62-125.00 -30.00   45
  5  \w    -11.00  57.00   1.00    1.00    --   41.62 -37.00-150.00   68
  6  \w    132.00 158.00   1.00    1.00    --  107.19  77.00-150.00   26
  7  \w     39.00 129.00   1.00    1.00    --  107.19 -61.00   0.00   90
  8  \w     32.00 125.00   1.00    1.00    --  107.19 -77.00 150.00   93
  9  \w     96.00 121.00   1.00    1.00    --  107.19-125.00-180.00   25
 10  \w     36.00  61.00   1.00    1.00    --  107.19-125.00-180.00   25
 11  \w     61.00 136.00   1.00    1.00    --  107.19 -61.00-120.00   75
 12  \w     84.00 109.00   1.00    1.00    --  107.19 -94.00-120.00   25
 13  \w     89.00 116.00   1.00    1.00    --  107.19  45.00  30.00   27
 14  \w     81.00 173.00   1.00    1.00    --  107.19  45.00 -30.00   92
 15  \w     62.00 101.00   1.00    1.00    --  107.19 -94.00   0.00   39
 16  \w     44.00  70.00   1.00    1.00    --  107.19-125.00 150.00   26
 17  \w     74.00 121.00   1.00    1.00    --  107.19-125.00 150.00   47
 18  \w     43.00 131.00   1.00    1.00    --  107.19 -45.00 150.00   88
 19  \w     48.00 174.00   1.00    1.00    --  107.19   0.00 120.00  126
;
_diffrn_measurement_device 'four-circle diffractometer'
_diffrn_measurement_device_type 'SuperNova, Dual, Cu at home/near, AtlasS2'
_diffrn_measurement_method '\w scans'
_diffrn_orient_matrix_type 'CrysAlisPro convention (1999,Acta A55,543-557)'
_diffrn_orient_matrix_UB_11 0.0616654000
_diffrn_orient_matrix_UB_12 -0.0523743000
_diffrn_orient_matrix_UB_13 -0.0542346000
_diffrn_orient_matrix_UB_21 -0.1201060000
_diffrn_orient_matrix_UB_22 -0.0347224000
_diffrn_orient_matrix_UB_23 -0.0688268000
_diffrn_orient_matrix_UB_31 0.0378674000
_diffrn_orient_matrix_UB_32 0.0843287000
_diffrn_orient_matrix_UB_33 -0.0513746000
_diffrn_radiation_monochromator mirror
_diffrn_radiation_probe x-ray
_diffrn_radiation_type CuK\a
_diffrn_radiation_wavelength 1.54184
_diffrn_reflns_av_R_equivalents 0.0268
_diffrn_reflns_av_unetI/netI 0.0353
_diffrn_reflns_Laue_measured_fraction_full 0.999
_diffrn_reflns_Laue_measured_fraction_max 0.968
_diffrn_reflns_limit_h_max 14
_diffrn_reflns_limit_h_min -14
_diffrn_reflns_limit_k_max 18
_diffrn_reflns_limit_k_min -11
_diffrn_reflns_limit_l_max 18
_diffrn_reflns_limit_l_min -19
_diffrn_reflns_number 18305
_diffrn_reflns_point_group_measured_fraction_full 0.999
_diffrn_reflns_point_group_measured_fraction_max 0.968
_diffrn_reflns_theta_full 67.684
_diffrn_reflns_theta_max 73.380
_diffrn_reflns_theta_min 4.015
_diffrn_source 'micro-focus sealed X-ray tube'
_diffrn_source_type 'SuperNova (Cu) X-ray Source'
_exptl_absorpt_coefficient_mu 9.601
_exptl_absorpt_correction_T_max 1.00000
_exptl_absorpt_correction_T_min 0.62855
_exptl_absorpt_correction_type multi-scan
_exptl_absorpt_process_details
;
CrysAlisPro 1.171.39.32a (Rigaku Oxford Diffraction, 2017)
Empirical absorption correction using spherical harmonics,
 implemented in SCALE3 ABSPACK scaling algorithm.
;
_exptl_crystal_colour brown
_exptl_crystal_colour_primary brown
_exptl_crystal_density_diffrn 1.305
_exptl_crystal_description block
_exptl_crystal_F_000 1044
_exptl_crystal_size_max 0.22
_exptl_crystal_size_mid 0.2
_exptl_crystal_size_min 0.2
_refine_diff_density_max 1.029
_refine_diff_density_min -1.326
_refine_diff_density_rms 0.090
_refine_ls_extinction_method none
_refine_ls_goodness_of_fit_ref 1.033
_refine_ls_hydrogen_treatment constr
_refine_ls_matrix_type full
_refine_ls_number_parameters 526
_refine_ls_number_reflns 10143
_refine_ls_number_restraints 0
_refine_ls_restrained_S_all 1.033
_refine_ls_R_factor_all 0.0215
_refine_ls_R_factor_gt 0.0209
_refine_ls_shift/su_max 0.003
_refine_ls_shift/su_mean 0.000
_refine_ls_structure_factor_coef Fsqd
_refine_ls_weighting_details 'w=1/[\s^2^(Fo^2^)+(0.0235P)^2^+1.4693P] where P=(Fo^2^+2Fc^2^)/3'
_refine_ls_weighting_scheme calc
_refine_ls_wR_factor_gt 0.0515
_refine_ls_wR_factor_ref 0.0518
_reflns_Friedel_coverage 0.000
_reflns_number_gt 9876
_reflns_number_total 10143
_reflns_threshold_expression 'I > 2\s(I)'
_cod_data_source_file d1dt00742d2.cif
_cod_data_source_block compound12
_cod_depositor_comments 'Adding full bibliography for 7707402--7707416.cif.'
_cod_database_code 7707407
_shelx_shelxl_version_number 2014/7
_chemical_oxdiff_formula C1H1N1O1P1U1
_shelx_space_group_comment
;
The symmetry employed for this shelxl refinement is uniquely defined
by the following loop, which should always be used as a source of
symmetry information in preference to the above space-group names.
They are only intended as comments.
;
_reflns_odcompleteness_completeness 99.96
_reflns_odcompleteness_iscentric 1
_reflns_odcompleteness_theta 66.97
_olex2_refinement_description
;
1. Fixed Uiso
 At 1.2 times of:
  All C(H) groups
 At 1.5 times of:
  All C(H,H,H) groups
2.a Ternary CH refined with riding coordinates:
 C40(H40), C43(H43), C46(H46)
2.b Aromatic/amide H refined with riding coordinates:
 C2(H2), C4(H4), C5(H5), C15(H15), C17(H17), C18(H18), C29(H29), C30(H30),
 C31(H31), C32(H32), C33(H33), C36(H36), C38(H38)
2.c Idealised Me refined as rotating group:
 C7(H7A,H7B,H7C), C8(H8A,H8B,H8C), C9(H9A,H9B,H9C), C11(H11A,H11B,H11C),
 C12(H12A,H12B,H12C), C13(H13A,H13B,H13C), C20(H20A,H20B,H20C), C21(H21A,H21B,
 H21C), C22(H22A,H22B,H22C), C24(H24A,H24B,H24C), C25(H25A,H25B,H25C), C26(H26A,
 H26B,H26C), C41(H41A,H41B,H41C), C42(H42A,H42B,H42C), C44(H44A,H44B,H44C),
 C45(H45A,H45B,H45C), C47(H47A,H47B,H47C), C48(H48A,H48B,H48C), C49(H49A,H49B,
 H49C), C50(H50A,H50B,H50C), C51(H51A,H51B,H51C)
;
_olex2_submission_special_instructions 'No special instructions were received'
_oxdiff_exptl_absorpt_empirical_details
;
Empirical correction (ABSPACK) includes:
- Absorption correction using spherical harmonics
- Frame scaling
;
_oxdiff_exptl_absorpt_empirical_full_max 1.576
_oxdiff_exptl_absorpt_empirical_full_min 0.769

loop_
_space_group_symop_operation_xyz
'x, y, z'
'-x, -y, -z'

loop_
_atom_site_label
_atom_site_type_symbol
_atom_site_fract_x
_atom_site_fract_y
_atom_site_fract_z
_atom_site_U_iso_or_equiv
_atom_site_adp_type
_atom_site_occupancy
_atom_site_site_symmetry_order
_atom_site_calc_flag
_atom_site_refinement_flags_posn
_atom_site_refinement_flags_adp
_atom_site_refinement_flags_occupancy
_atom_site_disorder_assembly
_atom_site_disorder_group
C1 C 0.7733(2) 0.21080(17) 0.67658(17) 0.0129(5) Uani 1 1 d . . . . .
C2 C 0.8417(2) 0.29899(18) 0.71657(17) 0.0142(5) Uani 1 1 d . . . . .
H2 H 0.8496 0.3529 0.6887 0.017 Uiso 1 1 calc R . . . .
C3 C 0.8960(2) 0.29254(18) 0.80534(17) 0.0142(5) Uani 1 1 d . . . . .
C4 C 0.8583(2) 0.19983(19) 0.82129(17) 0.0166(5) Uani 1 1 d . . . . .
H4 H 0.8803 0.1754 0.8742 0.020 Uiso 1 1 calc R . . . .
C5 C 0.7816(2) 0.15006(18) 0.74359(17) 0.0148(5) Uani 1 1 d . . . . .
H5 H 0.7429 0.0877 0.7374 0.018 Uiso 1 1 calc R . . . .
C6 C 0.7218(2) 0.18516(18) 0.57813(17) 0.0140(5) Uani 1 1 d . . . . .
C7 C 0.5966(3) 0.11478(19) 0.56017(17) 0.0178(5) Uani 1 1 d . . . . .
H7A H 0.6030 0.0604 0.5879 0.027 Uiso 1 1 calc GR . . . .
H7B H 0.5678 0.1004 0.4977 0.027 Uiso 1 1 calc GR . . . .
H7C H 0.5404 0.1395 0.5836 0.027 Uiso 1 1 calc GR . . . .
C8 C 0.7117(2) 0.26967(18) 0.53035(17) 0.0168(5) Uani 1 1 d . . . . .
H8A H 0.6601 0.2982 0.5551 0.025 Uiso 1 1 calc GR . . . .
H8B H 0.6775 0.2521 0.4689 0.025 Uiso 1 1 calc GR . . . .
H8C H 0.7911 0.3119 0.5370 0.025 Uiso 1 1 calc GR . . . .
C9 C 0.8109(3) 0.14334(19) 0.54170(18) 0.0187(5) Uani 1 1 d . . . . .
H9A H 0.8890 0.1877 0.5502 0.028 Uiso 1 1 calc GR . . . .
H9B H 0.7803 0.1255 0.4799 0.028 Uiso 1 1 calc GR . . . .
H9C H 0.8189 0.0908 0.5723 0.028 Uiso 1 1 calc GR . . . .
C10 C 0.9919(2) 0.3669(2) 0.86805(18) 0.0185(6) Uani 1 1 d . . . . .
C11 C 1.0009(3) 0.4616(2) 0.83551(19) 0.0225(6) Uani 1 1 d . . . . .
H11A H 1.0218 0.4632 0.7786 0.034 Uiso 1 1 calc GR . . . .
H11B H 1.0626 0.5064 0.8763 0.034 Uiso 1 1 calc GR . . . .
H11C H 0.9240 0.4745 0.8312 0.034 Uiso 1 1 calc GR . . . .
C12 C 1.1158(3) 0.3476(2) 0.8728(2) 0.0291(7) Uani 1 1 d . . . . .
H12A H 1.1133 0.2895 0.8959 0.044 Uiso 1 1 calc GR . . . .
H12B H 1.1784 0.3946 0.9107 0.044 Uiso 1 1 calc GR . . . .
H12C H 1.1330 0.3466 0.8148 0.044 Uiso 1 1 calc GR . . . .
C13 C 0.9652(3) 0.3675(2) 0.96069(19) 0.0256(6) Uani 1 1 d . . . . .
H13A H 0.8877 0.3790 0.9583 0.038 Uiso 1 1 calc GR . . . .
H13B H 1.0275 0.4146 0.9986 0.038 Uiso 1 1 calc GR . . . .
H13C H 0.9635 0.3094 0.9833 0.038 Uiso 1 1 calc GR . . . .
C14 C 0.5192(2) 0.10412(17) 0.88336(17) 0.0153(5) Uani 1 1 d . . . . .
C15 C 0.4724(2) 0.17765(17) 0.90127(17) 0.0143(5) Uani 1 1 d . . . . .
H15 H 0.3940 0.1808 0.8781 0.017 Uiso 1 1 calc R . . . .
C16 C 0.5632(2) 0.24563(17) 0.95982(16) 0.0126(5) Uani 1 1 d . . . . .
C17 C 0.6695(2) 0.21543(18) 0.97578(17) 0.0165(5) Uani 1 1 d . . . . .
H17 H 0.7443 0.2472 1.0108 0.020 Uiso 1 1 calc R . . . .
C18 C 0.6428(2) 0.12911(18) 0.92952(17) 0.0165(5) Uani 1 1 d . . . . .
H18 H 0.6969 0.0943 0.9292 0.020 Uiso 1 1 calc R . . . .
C19 C 0.4491(3) 0.01339(18) 0.83131(18) 0.0190(6) Uani 1 1 d . . . . .
C20 C 0.5088(4) -0.0606(2) 0.8610(2) 0.0380(9) Uani 1 1 d . . . . .
H20A H 0.5918 -0.0428 0.8544 0.057 Uiso 1 1 calc GR . . . .
H20B H 0.4657 -0.1166 0.8257 0.057 Uiso 1 1 calc GR . . . .
H20C H 0.5065 -0.0691 0.9218 0.057 Uiso 1 1 calc GR . . . .
C21 C 0.3194(3) -0.0137(2) 0.8469(3) 0.0430(10) Uani 1 1 d . . . . .
H21A H 0.3217 -0.0144 0.9090 0.064 Uiso 1 1 calc GR . . . .
H21B H 0.2768 -0.0734 0.8183 0.064 Uiso 1 1 calc GR . . . .
H21C H 0.2781 0.0296 0.8231 0.064 Uiso 1 1 calc GR . . . .
C22 C 0.4439(3) 0.0201(2) 0.73265(19) 0.0250(6) Uani 1 1 d . . . . .
H22A H 0.4038 0.0653 0.7125 0.038 Uiso 1 1 calc GR . . . .
H22B H 0.3994 -0.0380 0.7014 0.038 Uiso 1 1 calc GR . . . .
H22C H 0.5250 0.0371 0.7220 0.038 Uiso 1 1 calc GR . . . .
C23 C 0.5434(3) 0.32500(18) 1.01061(17) 0.0156(5) Uani 1 1 d . . . . .
C24 C 0.4447(3) 0.3608(2) 0.9547(2) 0.0234(6) Uani 1 1 d . . . . .
H24A H 0.4678 0.3785 0.9002 0.035 Uiso 1 1 calc GR . . . .
H24B H 0.4358 0.4127 0.9864 0.035 Uiso 1 1 calc GR . . . .
H24C H 0.3688 0.3137 0.9426 0.035 Uiso 1 1 calc GR . . . .
C25 C 0.6609(3) 0.40286(19) 1.03879(19) 0.0225(6) Uani 1 1 d . . . . .
H25A H 0.7213 0.3809 1.0759 0.034 Uiso 1 1 calc GR . . . .
H25B H 0.6451 0.4515 1.0707 0.034 Uiso 1 1 calc GR . . . .
H25C H 0.6900 0.4250 0.9875 0.034 Uiso 1 1 calc GR . . . .
C26 C 0.4999(3) 0.2903(2) 1.09369(19) 0.0248(6) Uani 1 1 d . . . . .
H26A H 0.4269 0.2406 1.0773 0.037 Uiso 1 1 calc GR . . . .
H26B H 0.4835 0.3389 1.1254 0.037 Uiso 1 1 calc GR . . . .
H26C H 0.5619 0.2696 1.1305 0.037 Uiso 1 1 calc GR . . . .
C27 C 0.4063(2) 0.25770(16) 0.63411(16) 0.0115(5) Uani 1 1 d . . . . .
C28 C 0.2870(2) 0.19216(17) 0.63987(17) 0.0133(5) Uani 1 1 d . . . . .
C29 C 0.2275(3) 0.20832(19) 0.70557(19) 0.0206(6) Uani 1 1 d . . . . .
H29 H 0.2611 0.2606 0.7442 0.025 Uiso 1 1 calc R . . . .
C30 C 0.1180(3) 0.1471(2) 0.7143(2) 0.0266(6) Uani 1 1 d . . . . .
H30 H 0.0773 0.1599 0.7569 0.032 Uiso 1 1 calc R . . . .
C31 C 0.0706(3) 0.0672(2) 0.6591(2) 0.0239(6) Uani 1 1 d . . . . .
H31 H -0.0011 0.0253 0.6656 0.029 Uiso 1 1 calc R . . . .
C32 C 0.1303(3) 0.04982(19) 0.59411(19) 0.0207(6) Uani 1 1 d . . . . .
H32 H 0.0989 -0.0040 0.5574 0.025 Uiso 1 1 calc R . . . .
C33 C 0.2366(2) 0.11255(18) 0.58374(17) 0.0167(5) Uani 1 1 d . . . . .
H33 H 0.2747 0.1013 0.5389 0.020 Uiso 1 1 calc R . . . .
C34 C 0.2733(2) 0.30077(17) 0.47521(16) 0.0124(5) Uani 1 1 d . . . . .
C35 C 0.2521(2) 0.24228(17) 0.39822(16) 0.0132(5) Uani 1 1 d . . . . .
C36 C 0.1417(2) 0.22492(18) 0.33843(17) 0.0161(5) Uani 1 1 d . . . . .
H36 H 0.1284 0.1862 0.2880 0.019 Uiso 1 1 calc R . . . .
C37 C 0.0500(2) 0.26343(18) 0.35115(17) 0.0165(5) Uani 1 1 d . . . . .
C38 C 0.0724(2) 0.32180(18) 0.42684(17) 0.0156(5) Uani 1 1 d . . . . .
H38 H 0.0126 0.3486 0.4364 0.019 Uiso 1 1 calc R . . . .
C39 C 0.1823(2) 0.34131(17) 0.48910(17) 0.0135(5) Uani 1 1 d . . . . .
C40 C 0.3492(3) 0.19938(18) 0.37950(17) 0.0161(5) Uani 1 1 d . . . . .
H40 H 0.3974 0.1922 0.4366 0.019 Uiso 1 1 calc R . . . .
C41 C 0.4363(3) 0.2628(2) 0.3306(2) 0.0232(6) Uani 1 1 d . . . . .
H41A H 0.3917 0.2729 0.2747 0.035 Uiso 1 1 calc GR . . . .
H41B H 0.4981 0.2351 0.3212 0.035 Uiso 1 1 calc GR . . . .
H41C H 0.4737 0.3201 0.3652 0.035 Uiso 1 1 calc GR . . . .
C42 C 0.2982(3) 0.1045(2) 0.3296(2) 0.0285(7) Uani 1 1 d . . . . .
H42A H 0.2414 0.0662 0.3595 0.043 Uiso 1 1 calc GR . . . .
H42B H 0.3637 0.0782 0.3274 0.043 Uiso 1 1 calc GR . . . .
H42C H 0.2577 0.1097 0.2707 0.043 Uiso 1 1 calc GR . . . .
C43 C -0.0708(3) 0.2388(2) 0.28348(18) 0.0223(6) Uani 1 1 d . . . . .
H43 H -0.0999 0.1719 0.2778 0.027 Uiso 1 1 calc R . . . .
C44 C -0.0524(3) 0.2660(3) 0.1933(2) 0.0456(10) Uani 1 1 d . . . . .
H44A H -0.0302 0.3314 0.1937 0.068 Uiso 1 1 calc GR . . . .
H44B H -0.1265 0.2403 0.1506 0.068 Uiso 1 1 calc GR . . . .
H44C H 0.0113 0.2438 0.1782 0.068 Uiso 1 1 calc GR . . . .
C45 C -0.1694(3) 0.2711(4) 0.3102(2) 0.0502(11) Uani 1 1 d . . . . .
H45A H -0.1835 0.2479 0.3653 0.075 Uiso 1 1 calc GR . . . .
H45B H -0.2428 0.2496 0.2659 0.075 Uiso 1 1 calc GR . . . .
H45C H -0.1456 0.3366 0.3168 0.075 Uiso 1 1 calc GR . . . .
C46 C 0.2024(2) 0.40745(18) 0.56914(17) 0.0161(5) Uani 1 1 d . . . . .
H46 H 0.2602 0.3911 0.6162 0.019 Uiso 1 1 calc R . . . .
C47 C 0.0879(3) 0.4027(2) 0.6042(2) 0.0283(7) Uani 1 1 d . . . . .
H47A H 0.0324 0.4246 0.5622 0.042 Uiso 1 1 calc GR . . . .
H47B H 0.1092 0.4400 0.6590 0.042 Uiso 1 1 calc GR . . . .
H47C H 0.0501 0.3407 0.6137 0.042 Uiso 1 1 calc GR . . . .
C48 C 0.2615(3) 0.5050(2) 0.5499(2) 0.0254(6) Uani 1 1 d . . . . .
H48A H 0.3382 0.5083 0.5344 0.038 Uiso 1 1 calc GR . . . .
H48B H 0.2745 0.5456 0.6014 0.038 Uiso 1 1 calc GR . . . .
H48C H 0.2091 0.5224 0.5020 0.038 Uiso 1 1 calc GR . . . .
C49 C 0.7180(3) 0.50663(19) 0.68010(17) 0.0188(5) Uani 1 1 d . . . . .
H49A H 0.6731 0.4554 0.6386 0.028 Uiso 1 1 calc GR . . . .
H49B H 0.8029 0.5099 0.6912 0.028 Uiso 1 1 calc GR . . . .
H49C H 0.7063 0.5618 0.6563 0.028 Uiso 1 1 calc GR . . . .
C50 C 0.5077(2) 0.48871(17) 0.75424(18) 0.0159(5) Uani 1 1 d . . . . .
H50A H 0.4977 0.5402 0.7225 0.024 Uiso 1 1 calc GR . . . .
H50B H 0.4779 0.4902 0.8076 0.024 Uiso 1 1 calc GR . . . .
H50C H 0.4628 0.4333 0.7184 0.024 Uiso 1 1 calc GR . . . .
C51 C 0.7430(3) 0.59479(18) 0.85164(18) 0.0182(5) Uani 1 1 d . . . . .
H51A H 0.8289 0.6012 0.8639 0.027 Uiso 1 1 calc GR . . . .
H51B H 0.7144 0.5908 0.9058 0.027 Uiso 1 1 calc GR . . . .
H51C H 0.7275 0.6468 0.8233 0.027 Uiso 1 1 calc GR . . . .
N1 N 0.5028(2) 0.25969(14) 0.69969(14) 0.0127(4) Uani 1 1 d . . . . .
O1 O 0.68826(16) 0.41123(11) 0.82665(11) 0.0130(3) Uani 1 1 d . . . . .
P1 P 0.42453(6) 0.33043(4) 0.55069(4) 0.01296(12) Uani 1 1 d . . . . .
P2 P 0.66505(6) 0.49331(4) 0.78067(4) 0.01130(12) Uani 1 1 d . . . . .
U1 U 0.64155(2) 0.25126(2) 0.79855(2) 0.00890(3) Uani 1 1 d . . . . .

loop_
_atom_site_aniso_label
_atom_site_aniso_U_11
_atom_site_aniso_U_22
_atom_site_aniso_U_33
_atom_site_aniso_U_23
_atom_site_aniso_U_13
_atom_site_aniso_U_12
C1 0.0111(12) 0.0143(12) 0.0140(12) -0.0025(9) 0.0038(10) 0.0042(10)
C2 0.0113(12) 0.0153(12) 0.0156(12) -0.0031(10) 0.0039(10) 0.0028(10)
C3 0.0084(11) 0.0214(13) 0.0128(12) -0.0048(10) 0.0040(9) 0.0033(10)
C4 0.0146(13) 0.0226(13) 0.0149(12) -0.0004(10) 0.0027(10) 0.0092(11)
C5 0.0140(12) 0.0150(12) 0.0163(12) -0.0008(10) 0.0037(10) 0.0056(10)
C6 0.0144(13) 0.0156(12) 0.0115(12) -0.0041(9) 0.0032(10) 0.0032(10)
C7 0.0184(14) 0.0199(13) 0.0121(12) -0.0031(10) 0.0027(10) 0.0011(11)
C8 0.0179(13) 0.0200(13) 0.0126(12) -0.0017(10) 0.0018(10) 0.0068(11)
C9 0.0180(13) 0.0240(14) 0.0157(13) -0.0049(10) 0.0037(10) 0.0091(11)
C10 0.0063(12) 0.0277(14) 0.0170(13) -0.0096(11) -0.0007(10) 0.0006(10)
C11 0.0159(13) 0.0259(15) 0.0209(14) -0.0124(11) 0.0023(11) 0.0000(11)
C12 0.0120(14) 0.0344(17) 0.0345(17) -0.0165(14) -0.0029(12) 0.0030(12)
C13 0.0215(15) 0.0339(17) 0.0172(14) -0.0081(12) 0.0012(11) 0.0038(13)
C14 0.0188(13) 0.0135(12) 0.0130(12) 0.0023(10) 0.0056(10) 0.0018(10)
C15 0.0141(12) 0.0153(12) 0.0131(12) 0.0051(10) 0.0027(10) 0.0033(10)
C16 0.0155(12) 0.0133(12) 0.0103(11) 0.0037(9) 0.0064(10) 0.0034(10)
C17 0.0158(13) 0.0164(13) 0.0151(12) 0.0021(10) 0.0024(10) 0.0011(10)
C18 0.0175(13) 0.0172(13) 0.0173(13) 0.0047(10) 0.0050(10) 0.0078(10)
C19 0.0256(15) 0.0119(12) 0.0155(13) 0.0029(10) 0.0039(11) -0.0016(11)
C20 0.069(3) 0.0147(14) 0.0233(16) 0.0008(12) -0.0048(16) 0.0105(15)
C21 0.037(2) 0.0331(18) 0.046(2) -0.0174(16) 0.0210(17) -0.0191(15)
C22 0.0329(17) 0.0210(14) 0.0159(14) 0.0003(11) 0.0008(12) 0.0018(12)
C23 0.0219(14) 0.0149(12) 0.0130(12) 0.0024(10) 0.0100(10) 0.0055(11)
C24 0.0286(16) 0.0207(14) 0.0272(15) 0.0066(11) 0.0110(12) 0.0134(12)
C25 0.0311(16) 0.0173(13) 0.0188(14) -0.0015(11) 0.0092(12) 0.0039(12)
C26 0.0436(19) 0.0178(13) 0.0204(14) 0.0061(11) 0.0194(13) 0.0115(13)
C27 0.0097(12) 0.0125(11) 0.0120(11) -0.0029(9) 0.0018(9) 0.0033(9)
C28 0.0105(12) 0.0143(12) 0.0146(12) 0.0026(9) 0.0005(9) 0.0039(10)
C29 0.0181(14) 0.0193(13) 0.0230(14) -0.0010(11) 0.0070(11) 0.0014(11)
C30 0.0205(15) 0.0304(16) 0.0316(16) 0.0027(13) 0.0156(13) 0.0043(13)
C31 0.0137(13) 0.0222(14) 0.0313(16) 0.0065(12) 0.0036(12) -0.0021(11)
C32 0.0180(14) 0.0158(13) 0.0226(14) -0.0001(11) -0.0016(11) -0.0007(11)
C33 0.0149(13) 0.0183(13) 0.0141(12) -0.0011(10) 0.0007(10) 0.0018(10)
C34 0.0111(12) 0.0143(12) 0.0096(11) 0.0025(9) 0.0012(9) 0.0004(9)
C35 0.0158(13) 0.0110(11) 0.0121(12) 0.0033(9) 0.0054(10) 0.0009(10)
C36 0.0214(14) 0.0143(12) 0.0100(11) -0.0006(9) 0.0014(10) 0.0019(10)
C37 0.0142(13) 0.0204(13) 0.0111(12) 0.0040(10) 0.0017(10) -0.0011(10)
C38 0.0128(12) 0.0201(13) 0.0134(12) 0.0028(10) 0.0035(10) 0.0029(10)
C39 0.0124(12) 0.0139(12) 0.0122(12) 0.0015(9) 0.0055(10) -0.0015(10)
C40 0.0225(14) 0.0156(12) 0.0107(12) 0.0009(10) 0.0023(10) 0.0069(11)
C41 0.0256(15) 0.0269(15) 0.0229(14) 0.0072(12) 0.0120(12) 0.0114(12)
C42 0.0330(17) 0.0201(14) 0.0321(17) -0.0065(12) 0.0013(13) 0.0117(13)
C43 0.0156(14) 0.0310(15) 0.0147(13) 0.0027(11) -0.0006(11) -0.0005(11)
C44 0.0261(18) 0.083(3) 0.0193(16) 0.0106(17) -0.0031(14) 0.0057(19)
C45 0.0195(17) 0.101(4) 0.0254(18) -0.0106(19) -0.0068(14) 0.018(2)
C46 0.0142(13) 0.0221(13) 0.0122(12) 0.0012(10) 0.0047(10) 0.0042(10)
C47 0.0209(15) 0.0407(18) 0.0221(15) -0.0078(13) 0.0106(12) 0.0032(13)
C48 0.0356(17) 0.0189(14) 0.0211(14) -0.0014(11) 0.0109(13) 0.0034(12)
C49 0.0221(14) 0.0205(13) 0.0136(12) 0.0032(10) 0.0077(11) 0.0027(11)
C50 0.0155(13) 0.0140(12) 0.0168(12) 0.0008(10) 0.0022(10) 0.0027(10)
C51 0.0205(14) 0.0138(12) 0.0176(13) -0.0016(10) 0.0017(11) 0.0020(10)
N1 0.0129(10) 0.0117(10) 0.0129(10) -0.0001(8) 0.0037(8) 0.0021(8)
O1 0.0146(9) 0.0104(8) 0.0129(8) 0.0008(6) 0.0030(7) 0.0017(7)
P1 0.0104(3) 0.0154(3) 0.0109(3) 0.0006(2) 0.0016(2) 0.0005(2)
P2 0.0132(3) 0.0099(3) 0.0095(3) 0.0003(2) 0.0035(2) 0.0002(2)
U1 0.00897(5) 0.00936(5) 0.00795(5) 0.00041(3) 0.00273(3) 0.00122(3)

loop_
_atom_type_symbol
_atom_type_description
_atom_type_scat_dispersion_real
_atom_type_scat_dispersion_imag
_atom_type_scat_source
C C 0.0181 0.0091 'International Tables Vol C Tables 4.2.6.8 and 6.1.1.4'
H H 0.0000 0.0000 'International Tables Vol C Tables 4.2.6.8 and 6.1.1.4'
N N 0.0311 0.0180 'International Tables Vol C Tables 4.2.6.8 and 6.1.1.4'
O O 0.0492 0.0322 'International Tables Vol C Tables 4.2.6.8 and 6.1.1.4'
P P 0.2955 0.4335 'International Tables Vol C Tables 4.2.6.8 and 6.1.1.4'
U U -4.3638 13.4090 'International Tables Vol C Tables 4.2.6.8 and 6.1.1.4'

loop_
_geom_angle_atom_site_label_1
_geom_angle_atom_site_label_2
_geom_angle_atom_site_label_3
_geom_angle
_geom_angle_site_symmetry_1
_geom_angle_site_symmetry_3
_geom_angle_publ_flag
C2 C1 C6 126.2(2) . . ?
C2 C1 U1 75.25(14) . . ?
C5 C1 C2 106.0(2) . . ?
C5 C1 C6 126.9(2) . . ?
C5 C1 U1 73.24(14) . . ?
C6 C1 U1 125.00(16) . . ?
C1 C2 H2 125.1 . . ?
C1 C2 U1 75.47(14) . . ?
C3 C2 C1 109.8(2) . . ?
C3 C2 H2 125.1 . . ?
C3 C2 U1 76.88(15) . . ?
U1 C2 H2 114.5 . . ?
C2 C3 C10 127.5(2) . . ?
C2 C3 U1 74.07(14) . . ?
C4 C3 C2 106.7(2) . . ?
C4 C3 C10 125.2(2) . . ?
C4 C3 U1 74.12(15) . . ?
C10 C3 U1 124.26(16) . . ?
C3 C4 H4 125.7 . . ?
C3 C4 C5 108.7(2) . . ?
C3 C4 U1 77.03(15) . . ?
C5 C4 H4 125.7 . . ?
C5 C4 U1 73.43(15) . . ?
U1 C4 H4 115.9 . . ?
C1 C5 H5 125.6 . . ?
C1 C5 U1 77.27(15) . . ?
C4 C5 C1 108.8(2) . . ?
C4 C5 H5 125.6 . . ?
C4 C5 U1 77.17(15) . . ?
U1 C5 H5 112.3 . . ?
C1 C6 C7 112.2(2) . . ?
C1 C6 C9 107.5(2) . . ?
C7 C6 C9 108.5(2) . . ?
C8 C6 C1 110.6(2) . . ?
C8 C6 C7 109.0(2) . . ?
C8 C6 C9 109.0(2) . . ?
C6 C7 H7A 109.5 . . ?
C6 C7 H7B 109.5 . . ?
C6 C7 H7C 109.5 . . ?
H7A C7 H7B 109.5 . . ?
H7A C7 H7C 109.5 . . ?
H7B C7 H7C 109.5 . . ?
C6 C8 H8A 109.5 . . ?
C6 C8 H8B 109.5 . . ?
C6 C8 H8C 109.5 . . ?
H8A C8 H8B 109.5 . . ?
H8A C8 H8C 109.5 . . ?
H8B C8 H8C 109.5 . . ?
C6 C9 H9A 109.5 . . ?
C6 C9 H9B 109.5 . . ?
C6 C9 H9C 109.5 . . ?
H9A C9 H9B 109.5 . . ?
H9A C9 H9C 109.5 . . ?
H9B C9 H9C 109.5 . . ?
C3 C10 C11 111.8(2) . . ?
C3 C10 C12 107.8(2) . . ?
C3 C10 C13 111.5(2) . . ?
C11 C10 C12 108.2(2) . . ?
C11 C10 C13 108.5(2) . . ?
C13 C10 C12 108.9(2) . . ?
C10 C11 H11A 109.5 . . ?
C10 C11 H11B 109.5 . . ?
C10 C11 H11C 109.5 . . ?
H11A C11 H11B 109.5 . . ?
H11A C11 H11C 109.5 . . ?
H11B C11 H11C 109.5 . . ?
C10 C12 H12A 109.5 . . ?
C10 C12 H12B 109.5 . . ?
C10 C12 H12C 109.5 . . ?
H12A C12 H12B 109.5 . . ?
H12A C12 H12C 109.5 . . ?
H12B C12 H12C 109.5 . . ?
C10 C13 H13A 109.5 . . ?
C10 C13 H13B 109.5 . . ?
C10 C13 H13C 109.5 . . ?
H13A C13 H13B 109.5 . . ?
H13A C13 H13C 109.5 . . ?
H13B C13 H13C 109.5 . . ?
C15 C14 C18 106.3(2) . . ?
C15 C14 C19 127.0(2) . . ?
C15 C14 U1 74.31(14) . . ?
C18 C14 C19 126.5(2) . . ?
C18 C14 U1 74.23(15) . . ?
C19 C14 U1 120.40(17) . . ?
C14 C15 H15 125.2 . . ?
C14 C15 U1 76.49(15) . . ?
C16 C15 C14 109.7(2) . . ?
C16 C15 H15 125.2 . . ?
C16 C15 U1 76.39(14) . . ?
U1 C15 H15 114.0 . . ?
C15 C16 C17 106.8(2) . . ?
C15 C16 C23 126.3(2) . . ?
C15 C16 U1 74.40(14) . . ?
C17 C16 C23 125.8(2) . . ?
C17 C16 U1 74.24(15) . . ?
C23 C16 U1 126.36(16) . . ?
C16 C17 H17 125.8 . . ?
C16 C17 U1 76.52(14) . . ?
C18 C17 C16 108.4(2) . . ?
C18 C17 H17 125.8 . . ?
C18 C17 U1 75.51(15) . . ?
U1 C17 H17 114.4 . . ?
C14 C18 H18 125.6 . . ?
C14 C18 U1 76.44(15) . . ?
C17 C18 C14 108.8(2) . . ?
C17 C18 H18 125.6 . . ?
C17 C18 U1 75.25(15) . . ?
U1 C18 H18 114.8 . . ?
C14 C19 C21 109.1(2) . . ?
C14 C19 C22 111.1(2) . . ?
C20 C19 C14 110.5(2) . . ?
C20 C19 C21 108.7(3) . . ?
C20 C19 C22 108.6(3) . . ?
C21 C19 C22 108.7(3) . . ?
C19 C20 H20A 109.5 . . ?
C19 C20 H20B 109.5 . . ?
C19 C20 H20C 109.5 . . ?
H20A C20 H20B 109.5 . . ?
H20A C20 H20C 109.5 . . ?
H20B C20 H20C 109.5 . . ?
C19 C21 H21A 109.5 . . ?
C19 C21 H21B 109.5 . . ?
C19 C21 H21C 109.5 . . ?
H21A C21 H21B 109.5 . . ?
H21A C21 H21C 109.5 . . ?
H21B C21 H21C 109.5 . . ?
C19 C22 H22A 109.5 . . ?
C19 C22 H22B 109.5 . . ?
C19 C22 H22C 109.5 . . ?
H22A C22 H22B 109.5 . . ?
H22A C22 H22C 109.5 . . ?
H22B C22 H22C 109.5 . . ?
C16 C23 C24 110.3(2) . . ?
C16 C23 C25 111.8(2) . . ?
C16 C23 C26 108.2(2) . . ?
C25 C23 C24 109.7(2) . . ?
C25 C23 C26 108.4(2) . . ?
C26 C23 C24 108.4(2) . . ?
C23 C24 H24A 109.5 . . ?
C23 C24 H24B 109.5 . . ?
C23 C24 H24C 109.5 . . ?
H24A C24 H24B 109.5 . . ?
H24A C24 H24C 109.5 . . ?
H24B C24 H24C 109.5 . . ?
C23 C25 H25A 109.5 . . ?
C23 C25 H25B 109.5 . . ?
C23 C25 H25C 109.5 . . ?
H25A C25 H25B 109.5 . . ?
H25A C25 H25C 109.5 . . ?
H25B C25 H25C 109.5 . . ?
C23 C26 H26A 109.5 . . ?
C23 C26 H26B 109.5 . . ?
C23 C26 H26C 109.5 . . ?
H26A C26 H26B 109.5 . . ?
H26A C26 H26C 109.5 . . ?
H26B C26 H26C 109.5 . . ?
C28 C27 P1 123.57(18) . . ?
N1 C27 C28 116.5(2) . . ?
N1 C27 P1 119.87(18) . . ?
C29 C28 C27 119.6(2) . . ?
C29 C28 C33 118.7(2) . . ?
C33 C28 C27 121.6(2) . . ?
C28 C29 H29 119.5 . . ?
C28 C29 C30 121.0(3) . . ?
C30 C29 H29 119.5 . . ?
C29 C30 H30 120.2 . . ?
C31 C30 C29 119.5(3) . . ?
C31 C30 H30 120.2 . . ?
C30 C31 H31 120.1 . . ?
C30 C31 C32 119.8(3) . . ?
C32 C31 H31 120.1 . . ?
C31 C32 H32 119.9 . . ?
C33 C32 C31 120.2(3) . . ?
C33 C32 H32 119.9 . . ?
C28 C33 H33 119.7 . . ?
C32 C33 C28 120.6(3) . . ?
C32 C33 H33 119.7 . . ?
C35 C34 P1 119.2(2) . . ?
C39 C34 C35 119.2(2) . . ?
C39 C34 P1 121.36(19) . . ?
C34 C35 C40 120.9(2) . . ?
C36 C35 C34 119.3(2) . . ?
C36 C35 C40 119.8(2) . . ?
C35 C36 H36 118.8 . . ?
C35 C36 C37 122.5(2) . . ?
C37 C36 H36 118.8 . . ?
C36 C37 C43 119.4(2) . . ?
C38 C37 C36 117.7(2) . . ?
C38 C37 C43 122.9(3) . . ?
C37 C38 H38 119.1 . . ?
C37 C38 C39 121.9(3) . . ?
C39 C38 H38 119.1 . . ?
C34 C39 C46 121.3(2) . . ?
C38 C39 C34 119.4(2) . . ?
C38 C39 C46 119.4(2) . . ?
C35 C40 H40 107.0 . . ?
C35 C40 C41 111.1(2) . . ?
C35 C40 C42 114.0(2) . . ?
C41 C40 H40 107.0 . . ?
C42 C40 H40 107.0 . . ?
C42 C40 C41 110.2(2) . . ?
C40 C41 H41A 109.5 . . ?
C40 C41 H41B 109.5 . . ?
C40 C41 H41C 109.5 . . ?
H41A C41 H41B 109.5 . . ?
H41A C41 H41C 109.5 . . ?
H41B C41 H41C 109.5 . . ?
C40 C42 H42A 109.5 . . ?
C40 C42 H42B 109.5 . . ?
C40 C42 H42C 109.5 . . ?
H42A C42 H42B 109.5 . . ?
H42A C42 H42C 109.5 . . ?
H42B C42 H42C 109.5 . . ?
C37 C43 H43 105.9 . . ?
C44 C43 C37 111.5(2) . . ?
C44 C43 H43 105.9 . . ?
C45 C43 C37 115.1(3) . . ?
C45 C43 H43 105.9 . . ?
C45 C43 C44 111.8(3) . . ?
C43 C44 H44A 109.5 . . ?
C43 C44 H44B 109.5 . . ?
C43 C44 H44C 109.5 . . ?
H44A C44 H44B 109.5 . . ?
H44A C44 H44C 109.5 . . ?
H44B C44 H44C 109.5 . . ?
C43 C45 H45A 109.5 . . ?
C43 C45 H45B 109.5 . . ?
C43 C45 H45C 109.5 . . ?
H45A C45 H45B 109.5 . . ?
H45A C45 H45C 109.5 . . ?
H45B C45 H45C 109.5 . . ?
C39 C46 H46 107.1 . . ?
C39 C46 C47 114.0(2) . . ?
C39 C46 C48 110.7(2) . . ?
C47 C46 H46 107.1 . . ?
C47 C46 C48 110.5(2) . . ?
C48 C46 H46 107.1 . . ?
C46 C47 H47A 109.5 . . ?
C46 C47 H47B 109.5 . . ?
C46 C47 H47C 109.5 . . ?
H47A C47 H47B 109.5 . . ?
H47A C47 H47C 109.5 . . ?
H47B C47 H47C 109.5 . . ?
C46 C48 H48A 109.5 . . ?
C46 C48 H48B 109.5 . . ?
C46 C48 H48C 109.5 . . ?
H48A C48 H48B 109.5 . . ?
H48A C48 H48C 109.5 . . ?
H48B C48 H48C 109.5 . . ?
H49A C49 H49B 109.5 . . ?
H49A C49 H49C 109.5 . . ?
H49B C49 H49C 109.5 . . ?
P2 C49 H49A 109.5 . . ?
P2 C49 H49B 109.5 . . ?
P2 C49 H49C 109.5 . . ?
H50A C50 H50B 109.5 . . ?
H50A C50 H50C 109.5 . . ?
H50B C50 H50C 109.5 . . ?
P2 C50 H50A 109.5 . . ?
P2 C50 H50B 109.5 . . ?
P2 C50 H50C 109.5 . . ?
H51A C51 H51B 109.5 . . ?
H51A C51 H51C 109.5 . . ?
H51B C51 H51C 109.5 . . ?
P2 C51 H51A 109.5 . . ?
P2 C51 H51B 109.5 . . ?
P2 C51 H51C 109.5 . . ?
C27 N1 U1 175.21(18) . . ?
P2 O1 U1 139.41(10) . . ?
C27 P1 C34 104.73(11) . . ?
C49 P2 C51 107.27(13) . . ?
C50 P2 C49 106.48(13) . . ?
C50 P2 C51 107.55(13) . . ?
O1 P2 C49 113.20(12) . . ?
O1 P2 C50 112.89(11) . . ?
O1 P2 C51 109.15(12) . . ?
C1 U1 C3 48.48(7) . . ?
C1 U1 C14 117.07(8) . . ?
C1 U1 C16 156.05(7) . . ?
C2 U1 C1 29.29(7) . . ?
C2 U1 C3 29.05(7) . . ?
C2 U1 C14 139.17(8) . . ?
C2 U1 C16 145.86(7) . . ?
C4 U1 C1 48.39(7) . . ?
C4 U1 C2 47.63(8) . . ?
C4 U1 C3 28.86(8) . . ?
C4 U1 C14 94.71(8) . . ?
C4 U1 C16 109.23(8) . . ?
C5 U1 C1 29.49(7) . . ?
C5 U1 C2 48.07(8) . . ?
C5 U1 C3 48.28(7) . . ?
C5 U1 C4 29.40(8) . . ?
C5 U1 C14 91.75(8) . . ?
C5 U1 C15 120.92(8) . . ?
C5 U1 C16 126.94(7) . . ?
C5 U1 C17 99.75(8) . . ?
C5 U1 C18 79.54(8) . . ?
C14 U1 C3 121.69(8) . . ?
C15 U1 C1 145.12(8) . . ?
C15 U1 C2 166.58(8) . . ?
C15 U1 C3 139.71(8) . . ?
C15 U1 C4 118.96(8) . . ?
C15 U1 C14 29.20(8) . . ?
C15 U1 C16 29.21(7) . . ?
C16 U1 C3 117.82(7) . . ?
C16 U1 C14 48.45(7) . . ?
C17 U1 C1 127.39(8) . . ?
C17 U1 C2 121.46(8) . . ?
C17 U1 C3 92.45(8) . . ?
C17 U1 C4 80.01(8) . . ?
C17 U1 C14 48.42(8) . . ?
C17 U1 C15 48.04(8) . . ?
C17 U1 C16 29.24(8) . . ?
C17 U1 C18 29.24(8) . . ?
C18 U1 C1 109.00(8) . . ?
C18 U1 C2 118.62(8) . . ?
C18 U1 C3 94.53(8) . . ?
C18 U1 C4 70.99(8) . . ?
C18 U1 C14 29.33(8) . . ?
C18 U1 C15 47.97(8) . . ?
C18 U1 C16 48.21(7) . . ?
N1 U1 C1 91.42(8) . . ?
N1 U1 C2 101.77(8) . . ?
N1 U1 C3 130.62(8) . . ?
N1 U1 C4 139.34(8) . . ?
N1 U1 C5 112.04(8) . . ?
N1 U1 C14 100.39(8) . . ?
N1 U1 C15 89.56(8) . . ?
N1 U1 C16 109.03(8) . . ?
N1 U1 C17 136.69(8) . . ?
N1 U1 C18 129.69(8) . . ?
N1 U1 O1 87.51(7) . . ?
O1 U1 C1 109.48(7) . . ?
O1 U1 C2 82.50(7) . . ?
O1 U1 C3 82.49(7) . . ?
O1 U1 C4 109.38(7) . . ?
O1 U1 C5 128.70(7) . . ?
O1 U1 C14 132.40(7) . . ?
O1 U1 C15 105.40(7) . . ?
O1 U1 C16 84.44(7) . . ?
O1 U1 C17 95.11(7) . . ?
O1 U1 C18 124.32(7) . . ?

loop_
_geom_bond_atom_site_label_1
_geom_bond_atom_site_label_2
_geom_bond_distance
_geom_bond_site_symmetry_2
_geom_bond_publ_flag
C1 C2 1.420(4) . ?
C1 C5 1.418(4) . ?
C1 C6 1.527(3) . ?
C1 U1 2.811(3) . ?
C2 H2 0.9300 . ?
C2 C3 1.418(4) . ?
C2 U1 2.808(3) . ?
C3 C4 1.408(4) . ?
C3 C10 1.523(3) . ?
C3 U1 2.844(2) . ?
C4 H4 0.9300 . ?
C4 C5 1.413(4) . ?
C4 U1 2.807(3) . ?
C5 H5 0.9300 . ?
C5 U1 2.759(3) . ?
C6 C7 1.532(4) . ?
C6 C8 1.526(4) . ?
C6 C9 1.540(4) . ?
C7 H7A 0.9600 . ?
C7 H7B 0.9600 . ?
C7 H7C 0.9600 . ?
C8 H8A 0.9600 . ?
C8 H8B 0.9600 . ?
C8 H8C 0.9600 . ?
C9 H9A 0.9600 . ?
C9 H9B 0.9600 . ?
C9 H9C 0.9600 . ?
C10 C11 1.527(4) . ?
C10 C12 1.540(4) . ?
C10 C13 1.529(4) . ?
C11 H11A 0.9600 . ?
C11 H11B 0.9600 . ?
C11 H11C 0.9600 . ?
C12 H12A 0.9600 . ?
C12 H12B 0.9600 . ?
C12 H12C 0.9600 . ?
C13 H13A 0.9600 . ?
C13 H13B 0.9600 . ?
C13 H13C 0.9600 . ?
C14 C15 1.417(4) . ?
C14 C18 1.423(4) . ?
C14 C19 1.520(4) . ?
C14 U1 2.824(2) . ?
C15 H15 0.9300 . ?
C15 C16 1.417(4) . ?
C15 U1 2.796(3) . ?
C16 C17 1.417(4) . ?
C16 C23 1.521(3) . ?
C16 U1 2.821(2) . ?
C17 H17 0.9300 . ?
C17 C18 1.410(4) . ?
C17 U1 2.792(3) . ?
C18 H18 0.9300 . ?
C18 U1 2.796(3) . ?
C19 C20 1.516(4) . ?
C19 C21 1.526(4) . ?
C19 C22 1.527(4) . ?
C20 H20A 0.9600 . ?
C20 H20B 0.9600 . ?
C20 H20C 0.9600 . ?
C21 H21A 0.9600 . ?
C21 H21B 0.9600 . ?
C21 H21C 0.9600 . ?
C22 H22A 0.9600 . ?
C22 H22B 0.9600 . ?
C22 H22C 0.9600 . ?
C23 C24 1.535(4) . ?
C23 C25 1.531(4) . ?
C23 C26 1.532(4) . ?
C24 H24A 0.9600 . ?
C24 H24B 0.9600 . ?
C24 H24C 0.9600 . ?
C25 H25A 0.9600 . ?
C25 H25B 0.9600 . ?
C25 H25C 0.9600 . ?
C26 H26A 0.9600 . ?
C26 H26B 0.9600 . ?
C26 H26C 0.9600 . ?
C27 C28 1.500(3) . ?
C27 N1 1.356(3) . ?
C27 P1 1.735(3) . ?
C28 C29 1.391(4) . ?
C28 C33 1.393(4) . ?
C29 H29 0.9300 . ?
C29 C30 1.398(4) . ?
C30 H30 0.9300 . ?
C30 C31 1.387(4) . ?
C31 H31 0.9300 . ?
C31 C32 1.389(4) . ?
C32 H32 0.9300 . ?
C32 C33 1.389(4) . ?
C33 H33 0.9300 . ?
C34 C35 1.412(4) . ?
C34 C39 1.411(4) . ?
C34 P1 1.852(3) . ?
C35 C36 1.389(4) . ?
C35 C40 1.521(4) . ?
C36 H36 0.9300 . ?
C36 C37 1.394(4) . ?
C37 C38 1.393(4) . ?
C37 C43 1.532(4) . ?
C38 H38 0.9300 . ?
C38 C39 1.402(4) . ?
C39 C46 1.519(4) . ?
C40 H40 0.9800 . ?
C40 C41 1.535(4) . ?
C40 C42 1.531(4) . ?
C41 H41A 0.9600 . ?
C41 H41B 0.9600 . ?
C41 H41C 0.9600 . ?
C42 H42A 0.9600 . ?
C42 H42B 0.9600 . ?
C42 H42C 0.9600 . ?
C43 H43 0.9800 . ?
C43 C44 1.509(4) . ?
C43 C45 1.491(5) . ?
C44 H44A 0.9600 . ?
C44 H44B 0.9600 . ?
C44 H44C 0.9600 . ?
C45 H45A 0.9600 . ?
C45 H45B 0.9600 . ?
C45 H45C 0.9600 . ?
C46 H46 0.9800 . ?
C46 C47 1.523(4) . ?
C46 C48 1.527(4) . ?
C47 H47A 0.9600 . ?
C47 H47B 0.9600 . ?
C47 H47C 0.9600 . ?
C48 H48A 0.9600 . ?
C48 H48B 0.9600 . ?
C48 H48C 0.9600 . ?
C49 H49A 0.9600 . ?
C49 H49B 0.9600 . ?
C49 H49C 0.9600 . ?
C49 P2 1.783(3) . ?
C50 H50A 0.9600 . ?
C50 H50B 0.9600 . ?
C50 H50C 0.9600 . ?
C50 P2 1.783(3) . ?
C51 H51A 0.9600 . ?
C51 H51B 0.9600 . ?
C51 H51C 0.9600 . ?
C51 P2 1.789(3) . ?
N1 U1 2.037(2) . ?
O1 P2 1.5196(18) . ?
O1 U1 2.3629(17) . ?

loop_
_geom_torsion_atom_site_label_1
_geom_torsion_atom_site_label_2
_geom_torsion_atom_site_label_3
_geom_torsion_atom_site_label_4
_geom_torsion
_geom_torsion_site_symmetry_1
_geom_torsion_site_symmetry_2
_geom_torsion_site_symmetry_3
_geom_torsion_site_symmetry_4
_geom_torsion_publ_flag
C1 C2 C3 C4 -1.5(3) . . . . ?
C1 C2 C3 C10 169.7(2) . . . . ?
C1 C2 C3 U1 -69.05(18) . . . . ?
C2 C1 C5 C4 -2.8(3) . . . . ?
C2 C1 C5 U1 68.70(17) . . . . ?
C2 C1 C6 C7 -142.6(3) . . . . ?
C2 C1 C6 C8 -20.7(4) . . . . ?
C2 C1 C6 C9 98.2(3) . . . . ?
C2 C3 C4 C5 -0.2(3) . . . . ?
C2 C3 C4 U1 -67.48(17) . . . . ?
C2 C3 C10 C11 16.7(4) . . . . ?
C2 C3 C10 C12 -102.1(3) . . . . ?
C2 C3 C10 C13 138.4(3) . . . . ?
C3 C4 C5 C1 1.9(3) . . . . ?
C3 C4 C5 U1 -69.64(19) . . . . ?
C4 C3 C10 C11 -173.6(2) . . . . ?
C4 C3 C10 C12 67.6(3) . . . . ?
C4 C3 C10 C13 -51.9(4) . . . . ?
C5 C1 C2 C3 2.7(3) . . . . ?
C5 C1 C2 U1 -67.30(17) . . . . ?
C5 C1 C6 C7 49.6(4) . . . . ?
C5 C1 C6 C8 171.5(2) . . . . ?
C5 C1 C6 C9 -69.6(3) . . . . ?
C6 C1 C2 C3 -167.2(2) . . . . ?
C6 C1 C2 U1 122.8(2) . . . . ?
C6 C1 C5 C4 167.0(2) . . . . ?
C6 C1 C5 U1 -121.5(3) . . . . ?
C10 C3 C4 C5 -171.7(2) . . . . ?
C10 C3 C4 U1 121.0(2) . . . . ?
C14 C15 C16 C17 2.3(3) . . . . ?
C14 C15 C16 C23 -166.0(2) . . . . ?
C14 C15 C16 U1 70.02(18) . . . . ?
C15 C14 C18 C17 1.0(3) . . . . ?
C15 C14 C18 U1 -67.95(17) . . . . ?
C15 C14 C19 C20 -153.4(3) . . . . ?
C15 C14 C19 C21 -33.9(4) . . . . ?
C15 C14 C19 C22 86.0(3) . . . . ?
C15 C16 C17 C18 -1.6(3) . . . . ?
C15 C16 C17 U1 67.86(17) . . . . ?
C15 C16 C23 C24 -36.1(3) . . . . ?
C15 C16 C23 C25 -158.5(2) . . . . ?
C15 C16 C23 C26 82.3(3) . . . . ?
C16 C17 C18 C14 0.3(3) . . . . ?
C16 C17 C18 U1 70.13(18) . . . . ?
C17 C16 C23 C24 157.7(2) . . . . ?
C17 C16 C23 C25 35.4(3) . . . . ?
C17 C16 C23 C26 -83.9(3) . . . . ?
C18 C14 C15 C16 -2.1(3) . . . . ?
C18 C14 C15 U1 67.89(18) . . . . ?
C18 C14 C19 C20 21.3(4) . . . . ?
C18 C14 C19 C21 140.8(3) . . . . ?
C18 C14 C19 C22 -99.3(3) . . . . ?
C19 C14 C15 C16 173.5(2) . . . . ?
C19 C14 C15 U1 -116.5(3) . . . . ?
C19 C14 C18 C17 -174.6(2) . . . . ?
C19 C14 C18 U1 116.4(3) . . . . ?
C23 C16 C17 C18 166.8(2) . . . . ?
C23 C16 C17 U1 -123.8(2) . . . . ?
C27 C28 C29 C30 -178.0(3) . . . . ?
C27 C28 C33 C32 175.6(2) . . . . ?
C28 C27 P1 C34 -3.6(2) . . . . ?
C28 C29 C30 C31 2.7(5) . . . . ?
C29 C28 C33 C32 -1.1(4) . . . . ?
C29 C30 C31 C32 -1.8(5) . . . . ?
C30 C31 C32 C33 -0.6(4) . . . . ?
C31 C32 C33 C28 2.0(4) . . . . ?
C33 C28 C29 C30 -1.3(4) . . . . ?
C34 C35 C36 C37 0.2(4) . . . . ?
C34 C35 C40 C41 -87.1(3) . . . . ?
C34 C35 C40 C42 147.6(2) . . . . ?
C34 C39 C46 C47 -146.4(3) . . . . ?
C34 C39 C46 C48 88.3(3) . . . . ?
C35 C34 C39 C38 0.8(4) . . . . ?
C35 C34 C39 C46 -177.7(2) . . . . ?
C35 C34 P1 C27 -98.8(2) . . . . ?
C35 C36 C37 C38 0.5(4) . . . . ?
C35 C36 C37 C43 -178.2(2) . . . . ?
C36 C35 C40 C41 92.0(3) . . . . ?
C36 C35 C40 C42 -33.3(3) . . . . ?
C36 C37 C38 C39 -0.5(4) . . . . ?
C36 C37 C43 C44 -60.8(4) . . . . ?
C36 C37 C43 C45 170.4(3) . . . . ?
C37 C38 C39 C34 -0.1(4) . . . . ?
C37 C38 C39 C46 178.4(2) . . . . ?
C38 C37 C43 C44 120.6(3) . . . . ?
C38 C37 C43 C45 -8.2(4) . . . . ?
C38 C39 C46 C47 35.0(3) . . . . ?
C38 C39 C46 C48 -90.2(3) . . . . ?
C39 C34 C35 C36 -0.9(4) . . . . ?
C39 C34 C35 C40 178.2(2) . . . . ?
C39 C34 P1 C27 86.6(2) . . . . ?
C40 C35 C36 C37 -178.9(2) . . . . ?
C43 C37 C38 C39 178.1(2) . . . . ?
N1 C27 C28 C29 69.4(3) . . . . ?
N1 C27 C28 C33 -107.3(3) . . . . ?
N1 C27 P1 C34 177.8(2) . . . . ?
P1 C27 C28 C29 -109.3(3) . . . . ?
P1 C27 C28 C33 74.1(3) . . . . ?
P1 C34 C35 C36 -175.58(19) . . . . ?
P1 C34 C35 C40 3.5(3) . . . . ?
P1 C34 C39 C38 175.42(19) . . . . ?
P1 C34 C39 C46 -3.1(3) . . . . ?
U1 C1 C2 C3 69.98(18) . . . . ?
U1 C1 C5 C4 -71.50(19) . . . . ?
U1 C1 C6 C7 -45.3(3) . . . . ?
U1 C1 C6 C8 76.6(3) . . . . ?
U1 C1 C6 C9 -164.53(17) . . . . ?
U1 C2 C3 C4 67.51(18) . . . . ?
U1 C2 C3 C10 -121.3(3) . . . . ?
U1 C3 C4 C5 67.24(19) . . . . ?
U1 C3 C10 C11 -79.2(3) . . . . ?
U1 C3 C10 C12 162.0(2) . . . . ?
U1 C3 C10 C13 42.4(3) . . . . ?
U1 C4 C5 C1 71.57(18) . . . . ?
U1 C14 C15 C16 -69.95(18) . . . . ?
U1 C14 C18 C17 68.99(19) . . . . ?
U1 C14 C19 C20 113.8(2) . . . . ?
U1 C14 C19 C21 -126.7(2) . . . . ?
U1 C14 C19 C22 -6.8(3) . . . . ?
U1 C15 C16 C17 -67.74(17) . . . . ?
U1 C15 C16 C23 124.0(2) . . . . ?
U1 C16 C17 C18 -69.45(19) . . . . ?
U1 C16 C23 C24 61.1(3) . . . . ?
U1 C16 C23 C25 -61.2(3) . . . . ?
U1 C16 C23 C26 179.53(19) . . . . ?
U1 C17 C18 C14 -69.79(19) . . . . ?
U1 O1 P2 C49 -58.1(2) . . . . ?
U1 O1 P2 C50 62.93(19) . . . . ?
U1 O1 P2 C51 -177.52(15) . . . . ?

loop_
_smtbx_masks_void_nr
_smtbx_masks_void_average_x
_smtbx_masks_void_average_y
_smtbx_masks_void_average_z
_smtbx_masks_void_volume
_smtbx_masks_void_count_electrons
_smtbx_masks_void_content
1 0.000 0.000 0.000 262.8 49.7 ?
2 0.275 0.560 0.764 19.3 0.9 ?
3 0.725 0.440 0.236 19.3 0.0 ?
